data_4350294
loop_
_publ_author_name
'Atefi, Farzad'
'McMurtrie, John C.'
'Turner, Peter'
'Duriska, Martin'
'Arnold, Dennis P.'

_publ_section_title
;
 Meso-porphyrinylphosphine oxides: mono- and bidentate ligands for
 supramolecular chemistry and the crystal structures of monomeric
 {[10,20-diphenylporphyrinatonickel(II)-5,15-diyl]-bis-[P(O)Ph(2)] and
 polymeric self-coordinated
 {[10,20-diphenylporphyrinatozinc(II)-5,15-diyl]-bis-[P(O)Ph(2)]}.
;
_journal_issue 16
_journal_name_full 'Inorganic chemistry'
_journal_page_first 6479
_journal_page_last 6489
_journal_paper_doi 10.1021/ic060372u
_journal_volume 45
_journal_year 2006
_chemical_formula_moiety
;
C56 H38 N4 Ni O2 P2, 1(H2 O)
;
_chemical_formula_sum 'C56 H40 N4 Ni O3 P2'
_chemical_formula_weight 937.57
_space_group_IT_number 15
_space_group_name_Hall '-C 2yc'
_space_group_name_H-M_alt 'C 1 2/c 1'
_symmetry_cell_setting monoclinic
_symmetry_space_group_name_H-M 'C 1 2/c 1'
_atom_sites_solution_hydrogens geom
_atom_sites_solution_primary direct
_atom_sites_solution_secondary difmap
_audit_creation_method SHELXL-97
_cell_angle_alpha 90.00
_cell_angle_beta 123.651(2)
_cell_angle_gamma 90.00
_cell_formula_units_Z 4
_cell_length_a 20.2401(7)
_cell_length_b 18.7057(7)
_cell_length_c 16.0264(6)
_cell_measurement_reflns_used 8806
_cell_measurement_temperature 150(2)
_cell_measurement_theta_max 25.23
_cell_measurement_theta_min 2.64
_cell_volume 5050.9(3)
_computing_cell_refinement 'SAINT (Bruker-Nonius,2003)'
_computing_data_collection 'APEX (Bruker-Nonius,2003)'
_computing_data_reduction 'SAINT and XPREP (Bruker-Nonius 2003)'
_computing_molecular_graphics
;
  xtal 3.6 (Hall,du Boulay, D.J. & Olthof-Hazekamp, R. 1999)
  ORTEPII  (Johnson,C.K., 1976). 
  WinGX (Farrugia, 1999)
;
_computing_structure_refinement 'SHELXL-97 (Sheldrick, 1997)'
_computing_structure_solution 'SIR97 (Altomare, et. al. 1997)'
_diffrn_ambient_temperature 150(2)
_diffrn_measured_fraction_theta_full 0.994
_diffrn_measured_fraction_theta_max 0.996
_diffrn_measurement_device_type APEXII-FR591
_diffrn_measurement_method \w+\f
_diffrn_radiation_monochromator graphite
_diffrn_radiation_source 'rotating anode'
_diffrn_radiation_type MoK\a
_diffrn_radiation_wavelength 0.71073
_diffrn_reflns_av_R_equivalents 0.1421
_diffrn_reflns_av_sigmaI/netI 0.0896
_diffrn_reflns_limit_h_max 26
_diffrn_reflns_limit_h_min -26
_diffrn_reflns_limit_k_max 24
_diffrn_reflns_limit_k_min -24
_diffrn_reflns_limit_l_max 21
_diffrn_reflns_limit_l_min -21
_diffrn_reflns_number 39751
_diffrn_reflns_theta_full 25.00
_diffrn_reflns_theta_max 28.29
_diffrn_reflns_theta_min 2.97
_exptl_absorpt_coefficient_mu 0.494
_exptl_absorpt_correction_type none
_exptl_crystal_colour red
_exptl_crystal_density_diffrn 1.233
_exptl_crystal_density_method 'not measured'
_exptl_crystal_description block
_exptl_crystal_F_000 1944
_exptl_crystal_size_max 0.291
_exptl_crystal_size_mid 0.085
_exptl_crystal_size_min 0.052
_refine_diff_density_max 0.556
_refine_diff_density_min -0.287
_refine_diff_density_rms 0.087
_refine_ls_extinction_method none
_refine_ls_goodness_of_fit_ref 0.934
_refine_ls_hydrogen_treatment constr
_refine_ls_matrix_type full
_refine_ls_number_parameters 309
_refine_ls_number_reflns 6262
_refine_ls_number_restraints 0
_refine_ls_restrained_S_all 0.934
_refine_ls_R_factor_all 0.0877
_refine_ls_R_factor_gt 0.0546
_refine_ls_shift/su_max 0.001
_refine_ls_shift/su_mean 0.000
_refine_ls_structure_factor_coef Fsqd
_refine_ls_weighting_details 'calc w=1/[\s^2^(Fo^2^)+(0.0841P)^2^+0.0000P] where P=(Fo^2^+2Fc^2^)/3'
_refine_ls_weighting_scheme calc
_refine_ls_wR_factor_gt 0.1480
_refine_ls_wR_factor_ref 0.1547
_reflns_number_gt 3410
_reflns_number_total 6262
_reflns_threshold_expression >2sigma(I)
_cod_data_source_file ic060372usi20060606_104801.cif
_cod_data_source_block jcm05pt3
_cod_depositor_comments
;
The following automatic conversions were performed:

data item '_symmetry_cell_setting' value 'Monoclinic' was changed to
'monoclinic' in accordance with the
/home/saulius/struct/COD-crude-data/automatic-downloads/DataCite-retrospective/ACS/depositions/lib/dictionaries/cif_core.dic
dictionary named 'cif_core.dic' version 2.4.2 last updated on
2011-04-26.

Automatic conversion script
Id: cif_fix_values 6909 2019-04-08 15:41:33Z antanas 
;
_cod_original_sg_symbol_H-M 'C2/c  '
_cod_database_code 4350294

loop_
_symmetry_equiv_pos_as_xyz
'x, y, z'
'-x, y, -z+1/2'
'x+1/2, y+1/2, z'
'-x+1/2, y+1/2, -z+1/2'
'-x, -y, -z'
'x, -y, z-1/2'
'-x+1/2, -y+1/2, -z'
'x+1/2, -y+1/2, z-1/2'

loop_
_atom_site_label
_atom_site_type_symbol
_atom_site_fract_x
_atom_site_fract_y
_atom_site_fract_z
_atom_site_U_iso_or_equiv
_atom_site_adp_type
_atom_site_occupancy
_atom_site_symmetry_multiplicity
_atom_site_calc_flag
_atom_site_refinement_flags
C1 C -0.16538(13) 0.15922(14) 0.67562(19) 0.0418(6) Uani 1 1 d .
C2 C -0.21894(14) 0.15856(16) 0.7077(2) 0.0522(7) Uani 1 1 d .
H2 H -0.2713 0.1397 0.6713 0.063 Uiso 1 1 calc R
C3 C -0.18154(15) 0.18940(16) 0.7987(2) 0.0556(7) Uani 1 1 d .
H3 H -0.2033 0.1985 0.8371 0.067 Uiso 1 1 calc R
C4 C -0.10179(14) 0.20617(14) 0.8270(2) 0.0468(6) Uani 1 1 d .
C5 C -0.03915(14) 0.22932(16) 0.92187(19) 0.0488(7) Uani 1 1 d .
C6 C 0.03901(15) 0.21445(15) 0.95388(19) 0.0482(6) Uani 1 1 d .
C7 C 0.10546(16) 0.20666(17) 1.0575(2) 0.0594(8) Uani 1 1 d .
H7 H 0.1066 0.2210 1.1152 0.071 Uiso 1 1 calc R
C8 C 0.16474(16) 0.17561(16) 1.0567(2) 0.0547(7) Uani 1 1 d .
H8 H 0.2147 0.1617 1.1139 0.066 Uiso 1 1 calc R
C9 C 0.13947(13) 0.16718(14) 0.95451(19) 0.0442(6) Uani 1 1 d .
C10 C 0.18652(13) 0.14598(14) 0.92117(19) 0.0443(6) Uani 1 1 d .
C11 C -0.14963(18) 0.31849(19) 0.9312(3) 0.0684(9) Uani 1 1 d .
C12 C -0.16124(18) 0.3629(2) 0.8556(3) 0.0798(11) Uani 1 1 d .
H12 H -0.1216 0.3677 0.8415 0.096 Uiso 1 1 calc R
C13 C -0.2355(2) 0.4024(2) 0.7978(3) 0.0974(13) Uani 1 1 d .
H13 H -0.2445 0.4346 0.7466 0.117 Uiso 1 1 calc R
C14 C -0.2925(2) 0.3923(3) 0.8183(4) 0.0970(14) Uani 1 1 d .
H14 H -0.3416 0.4169 0.7789 0.116 Uiso 1 1 calc R
C15 C -0.2810(2) 0.3488(3) 0.8923(4) 0.1025(14) Uani 1 1 d .
H15 H -0.3213 0.3431 0.9049 0.123 Uiso 1 1 calc R
C16 C -0.21003(19) 0.3130(2) 0.9494(3) 0.0850(12) Uani 1 1 d .
H16 H -0.2015 0.2835 1.0028 0.102 Uiso 1 1 calc R
C17 C 0.01371(16) 0.32897(18) 1.0901(2) 0.0570(8) Uani 1 1 d .
C18 C 0.0527(2) 0.3183(2) 1.1933(3) 0.0845(11) Uani 1 1 d .
H18 H 0.0412 0.2774 1.2183 0.101 Uiso 1 1 calc R
C19 C 0.1090(2) 0.3685(3) 1.2596(2) 0.0937(13) Uani 1 1 d .
H19 H 0.1353 0.3616 1.3298 0.112 Uiso 1 1 calc R
C20 C 0.12638(18) 0.4263(2) 1.2254(3) 0.0798(11) Uani 1 1 d .
H20 H 0.1648 0.4596 1.2714 0.096 Uiso 1 1 calc R
C21 C 0.08942(15) 0.43712(19) 1.1257(2) 0.0657(9) Uani 1 1 d .
H21 H 0.1021 0.4781 1.1021 0.079 Uiso 1 1 calc R
C22 C 0.03252(14) 0.38841(17) 1.0568(2) 0.0550(7) Uani 1 1 d .
H22 H 0.0069 0.3965 0.9870 0.066 Uiso 1 1 calc R
C23 C 0.26622(13) 0.11252(14) 0.99330(18) 0.0455(6) Uani 1 1 d .
C24 C 0.27687(16) 0.04071(16) 0.9838(2) 0.0546(7) Uani 1 1 d .
H24 H 0.2332 0.0131 0.9341 0.065 Uiso 1 1 calc R
C25 C 0.34988(18) 0.00843(17) 1.0453(2) 0.0625(8) Uani 1 1 d .
H25 H 0.3564 -0.0409 1.0378 0.075 Uiso 1 1 calc R
C26 C 0.41337(17) 0.0483(2) 1.1178(2) 0.0658(9) Uani 1 1 d .
H26 H 0.4638 0.0265 1.1606 0.079 Uiso 1 1 calc R
C27 C 0.40371(17) 0.1184(2) 1.1278(3) 0.0824(11) Uani 1 1 d .
H27 H 0.4478 0.1458 1.1772 0.099 Uiso 1 1 calc R
C28 C 0.32953(16) 0.15154(18) 1.0666(2) 0.0725(10) Uani 1 1 d .
H28 H 0.3231 0.2006 1.0757 0.087 Uiso 1 1 calc R
N1 N -0.09333(11) 0.18721(11) 0.75048(15) 0.0432(5) Uani 1 1 d .
N2 N 0.06138(11) 0.19075(11) 0.89175(15) 0.0440(5) Uani 1 1 d .
Ni1 Ni 0.0000 0.19004(2) 0.7500 0.04060(17) Uani 1 2 d S
O1 O -0.07529(14) 0.21181(14) 1.06513(19) 0.0844(7) Uani 1 1 d .
P1 P -0.06294(4) 0.26601(5) 1.00718(6) 0.0605(2) Uani 1 1 d .
O1W O 0.0000 0.1284(5) 0.2500 0.097(2) Uiso 0.46 2 d SP
O2W O 0.0000 0.0000 0.5000 0.07(2) Uiso 0.04 2 d SP
O3W O 0.0431(16) 0.0194(17) 0.583(2) 0.069(8) Uiso 0.07 1 d P
O4W O 0.0832(19) 0.0260(17) 0.517(2) 0.073(8) Uiso 0.07 1 d P
O5W O -0.1350(11) -0.0485(11) 0.4704(14) 0.069(5) Uiso 0.11 1 d P

loop_
_atom_site_aniso_label
_atom_site_aniso_U_11
_atom_site_aniso_U_22
_atom_site_aniso_U_33
_atom_site_aniso_U_23
_atom_site_aniso_U_13
_atom_site_aniso_U_12
C1 0.0335(11) 0.0436(15) 0.0452(14) -0.0028(12) 0.0197(11) -0.0033(10)
C2 0.0371(12) 0.0610(18) 0.0588(17) -0.0091(14) 0.0268(13) -0.0111(12)
C3 0.0405(13) 0.073(2) 0.0581(17) -0.0109(15) 0.0305(13) -0.0110(13)
C4 0.0406(13) 0.0545(17) 0.0515(15) -0.0053(12) 0.0293(12) -0.0076(11)
C5 0.0451(14) 0.0585(18) 0.0488(15) -0.0082(13) 0.0297(12) -0.0101(12)
C6 0.0429(13) 0.0582(17) 0.0443(14) -0.0090(13) 0.0247(12) -0.0099(12)
C7 0.0508(15) 0.080(2) 0.0423(15) -0.0092(14) 0.0228(13) -0.0081(14)
C8 0.0427(14) 0.068(2) 0.0415(15) -0.0022(13) 0.0156(12) 0.0005(13)
C9 0.0367(12) 0.0451(15) 0.0435(14) -0.0009(12) 0.0177(11) -0.0026(11)
C10 0.0331(11) 0.0437(15) 0.0488(15) -0.0022(12) 0.0181(11) -0.0033(11)
C11 0.0567(17) 0.073(2) 0.077(2) -0.0287(19) 0.0378(17) -0.0149(15)
C12 0.0561(18) 0.085(3) 0.074(2) -0.031(2) 0.0206(17) -0.0095(17)
C13 0.097(3) 0.079(3) 0.075(2) -0.030(2) 0.022(2) -0.018(2)
C14 0.065(2) 0.099(3) 0.111(3) -0.041(3) 0.038(2) -0.009(2)
C15 0.078(3) 0.110(4) 0.132(4) -0.049(3) 0.066(3) -0.021(2)
C16 0.0597(19) 0.095(3) 0.112(3) -0.041(2) 0.055(2) -0.0129(18)
C17 0.0510(15) 0.084(2) 0.0506(17) -0.0173(15) 0.0370(14) -0.0055(14)
C18 0.091(2) 0.121(3) 0.064(2) -0.008(2) 0.058(2) -0.016(2)
C19 0.082(2) 0.153(4) 0.0467(18) -0.035(2) 0.0359(18) -0.022(3)
C20 0.0598(18) 0.117(3) 0.071(2) -0.036(2) 0.0415(18) -0.021(2)
C21 0.0444(14) 0.082(2) 0.072(2) -0.0238(18) 0.0335(15) -0.0083(15)
C22 0.0414(13) 0.074(2) 0.0527(16) -0.0118(15) 0.0279(12) -0.0038(13)
C23 0.0362(12) 0.0501(17) 0.0418(13) 0.0041(12) 0.0164(11) 0.0012(11)
C24 0.0482(14) 0.0554(19) 0.0518(16) -0.0006(14) 0.0225(13) 0.0052(13)
C25 0.0661(18) 0.063(2) 0.0553(17) 0.0093(15) 0.0318(15) 0.0197(16)
C26 0.0512(16) 0.088(3) 0.0462(16) 0.0154(16) 0.0192(14) 0.0225(16)
C27 0.0434(16) 0.083(3) 0.071(2) -0.0020(19) 0.0004(15) 0.0027(16)
C28 0.0477(15) 0.0535(19) 0.072(2) 0.0008(16) 0.0058(15) 0.0001(14)
N1 0.0353(10) 0.0501(13) 0.0418(11) -0.0042(10) 0.0199(9) -0.0024(9)
N2 0.0345(10) 0.0549(14) 0.0409(11) -0.0016(10) 0.0198(9) -0.0027(9)
Ni1 0.0308(2) 0.0500(3) 0.0396(3) 0.000 0.0186(2) 0.000
O1 0.0980(16) 0.0961(18) 0.0966(17) -0.0118(14) 0.0774(15) -0.0260(14)
P1 0.0564(4) 0.0775(6) 0.0661(5) -0.0163(4) 0.0455(4) -0.0162(4)

loop_
_atom_type_symbol
_atom_type_description
_atom_type_scat_dispersion_real
_atom_type_scat_dispersion_imag
_atom_type_scat_source
C C 0.0033 0.0016 'International Tables Vol C Tables 4.2.6.8 and 6.1.1.4'
H H 0.0000 0.0000 'International Tables Vol C Tables 4.2.6.8 and 6.1.1.4'
N N 0.0061 0.0033 'International Tables Vol C Tables 4.2.6.8 and 6.1.1.4'
O O 0.0106 0.0060 'International Tables Vol C Tables 4.2.6.8 and 6.1.1.4'
P P 0.1023 0.0942 'International Tables Vol C Tables 4.2.6.8 and 6.1.1.4'
Ni Ni 0.3393 1.1124 'International Tables Vol C Tables 4.2.6.8 and 6.1.1.4'

loop_
_geom_angle_atom_site_label_1
_geom_angle_atom_site_label_2
_geom_angle_atom_site_label_3
_geom_angle
_geom_angle_site_symmetry_1
_geom_angle_site_symmetry_3
N1 C1 C10 124.4(2) . 2_556
N1 C1 C2 109.6(2) . .
C10 C1 C2 125.1(2) 2_556 .
C3 C2 C1 107.6(2) . .
C3 C2 H2 126.2 . .
C1 C2 H2 126.2 . .
C2 C3 C4 107.0(2) . .
C2 C3 H3 126.5 . .
C4 C3 H3 126.5 . .
N1 C4 C5 124.1(2) . .
N1 C4 C3 109.4(2) . .
C5 C4 C3 125.9(2) . .
C6 C5 C4 119.8(2) . .
C6 C5 P1 121.21(19) . .
C4 C5 P1 118.33(18) . .
N2 C6 C5 124.0(2) . .
N2 C6 C7 109.1(2) . .
C5 C6 C7 125.7(3) . .
C8 C7 C6 107.5(3) . .
C8 C7 H7 126.3 . .
C6 C7 H7 126.3 . .
C7 C8 C9 107.8(2) . .
C7 C8 H8 126.1 . .
C9 C8 H8 126.1 . .
C10 C9 N2 124.1(2) . .
C10 C9 C8 126.1(2) . .
N2 C9 C8 109.6(2) . .
C9 C10 C1 122.0(2) . 2_556
C9 C10 C23 119.8(2) . .
C1 C10 C23 118.0(2) 2_556 .
C12 C11 C16 118.8(4) . .
C12 C11 P1 123.9(3) . .
C16 C11 P1 117.3(3) . .
C11 C12 C13 118.6(4) . .
C11 C12 H12 120.7 . .
C13 C12 H12 120.7 . .
C14 C13 C12 119.0(4) . .
C14 C13 H13 120.5 . .
C12 C13 H13 120.5 . .
C15 C14 C13 122.3(4) . .
C15 C14 H14 118.9 . .
C13 C14 H14 118.9 . .
C14 C15 C16 119.2(4) . .
C14 C15 H15 120.4 . .
C16 C15 H15 120.4 . .
C15 C16 C11 122.1(5) . .
C15 C16 H16 118.9 . .
C11 C16 H16 118.9 . .
C22 C17 C18 118.6(3) . .
C22 C17 P1 123.4(2) . .
C18 C17 P1 117.9(3) . .
C17 C18 C19 119.3(4) . .
C17 C18 H18 120.3 . .
C19 C18 H18 120.3 . .
C20 C19 C18 121.0(3) . .
C20 C19 H19 119.5 . .
C18 C19 H19 119.5 . .
C19 C20 C21 120.3(3) . .
C19 C20 H20 119.8 . .
C21 C20 H20 119.8 . .
C20 C21 C22 120.5(3) . .
C20 C21 H21 119.8 . .
C22 C21 H21 119.8 . .
C17 C22 C21 120.2(3) . .
C17 C22 H22 119.9 . .
C21 C22 H22 119.9 . .
C28 C23 C24 118.8(2) . .
C28 C23 C10 122.1(2) . .
C24 C23 C10 119.1(2) . .
C25 C24 C23 121.1(3) . .
C25 C24 H24 119.4 . .
C23 C24 H24 119.4 . .
C26 C25 C24 119.6(3) . .
C26 C25 H25 120.2 . .
C24 C25 H25 120.2 . .
C27 C26 C25 119.8(3) . .
C27 C26 H26 120.1 . .
C25 C26 H26 120.1 . .
C26 C27 C28 121.0(3) . .
C26 C27 H27 119.5 . .
C28 C27 H27 119.5 . .
C23 C28 C27 119.6(3) . .
C23 C28 H28 120.2 . .
C27 C28 H28 120.2 . .
C4 N1 C1 106.24(19) . .
C4 N1 Ni1 127.85(16) . .
C1 N1 Ni1 125.69(17) . .
C6 N2 C9 106.0(2) . .
C6 N2 Ni1 127.67(17) . .
C9 N2 Ni1 126.30(18) . .
N2 Ni1 N2 179.19(13) . 2_556
N2 Ni1 N1 89.32(9) . .
N2 Ni1 N1 90.70(9) 2_556 .
N2 Ni1 N1 90.70(9) . 2_556
N2 Ni1 N1 89.32(9) 2_556 2_556
N1 Ni1 N1 176.81(13) . 2_556
O1 P1 C11 111.15(16) . .
O1 P1 C17 110.93(14) . .
C11 P1 C17 105.24(15) . .
O1 P1 C5 114.77(15) . .
C11 P1 C5 105.42(15) . .
C17 P1 C5 108.77(12) . .

loop_
_geom_bond_atom_site_label_1
_geom_bond_atom_site_label_2
_geom_bond_distance
_geom_bond_site_symmetry_2
C1 N1 1.379(3) .
C1 C10 1.384(4) 2_556
C1 C2 1.435(3) .
C2 C3 1.345(4) .
C2 H2 0.9500 .
C3 C4 1.449(3) .
C3 H3 0.9500 .
C4 N1 1.376(3) .
C4 C5 1.404(3) .
C5 C6 1.394(3) .
C5 P1 1.817(3) .
C6 N2 1.376(3) .
C6 C7 1.453(4) .
C7 C8 1.339(4) .
C7 H7 0.9500 .
C8 C9 1.429(4) .
C8 H8 0.9500 .
C9 C10 1.383(4) .
C9 N2 1.394(3) .
C10 C1 1.384(4) 2_556
C10 C23 1.504(3) .
C11 C12 1.378(5) .
C11 C16 1.409(5) .
C11 P1 1.777(4) .
C12 C13 1.456(5) .
C12 H12 0.9500 .
C13 C14 1.376(6) .
C13 H13 0.9500 .
C14 C15 1.347(6) .
C14 H14 0.9500 .
C15 C16 1.376(5) .
C15 H15 0.9500 .
C16 H16 0.9500 .
C17 C22 1.375(4) .
C17 C18 1.397(4) .
C17 P1 1.810(3) .
C18 C19 1.403(5) .
C18 H18 0.9500 .
C19 C20 1.344(6) .
C19 H19 0.9500 .
C20 C21 1.353(5) .
C20 H20 0.9500 .
C21 C22 1.402(4) .
C21 H21 0.9500 .
C22 H22 0.9500 .
C23 C28 1.374(4) .
C23 C24 1.382(4) .
C24 C25 1.380(4) .
C24 H24 0.9500 .
C25 C26 1.380(4) .
C25 H25 0.9500 .
C26 C27 1.348(5) .
C26 H26 0.9500 .
C27 C28 1.403(4) .
C27 H27 0.9500 .
C28 H28 0.9500 .
N1 Ni1 1.8941(19) .
N2 Ni1 1.891(2) .
Ni1 N2 1.891(2) 2_556
Ni1 N1 1.8941(19) 2_556
O1 P1 1.487(2) .

loop_
_geom_torsion_atom_site_label_1
_geom_torsion_atom_site_label_2
_geom_torsion_atom_site_label_3
_geom_torsion_atom_site_label_4
_geom_torsion
_geom_torsion_site_symmetry_1
_geom_torsion_site_symmetry_4
N1 C1 C2 C3 3.3(3) . .
C10 C1 C2 C3 -166.1(3) 2_556 .
C1 C2 C3 C4 -3.2(3) . .
C2 C3 C4 N1 2.1(3) . .
C2 C3 C4 C5 -170.2(3) . .
N1 C4 C5 C6 -19.1(4) . .
C3 C4 C5 C6 152.1(3) . .
N1 C4 C5 P1 170.1(2) . .
C3 C4 C5 P1 -18.7(4) . .
C4 C5 C6 N2 13.6(4) . .
P1 C5 C6 N2 -175.9(2) . .
C4 C5 C6 C7 -152.5(3) . .
P1 C5 C6 C7 17.9(4) . .
N2 C6 C7 C8 -3.0(3) . .
C5 C6 C7 C8 164.9(3) . .
C6 C7 C8 C9 3.5(3) . .
C7 C8 C9 C10 171.0(3) . .
C7 C8 C9 N2 -2.9(3) . .
N2 C9 C10 C1 12.7(4) . 2_556
C8 C9 C10 C1 -160.3(3) . 2_556
N2 C9 C10 C23 -172.1(2) . .
C8 C9 C10 C23 14.9(4) . .
C16 C11 C12 C13 0.1(5) . .
P1 C11 C12 C13 179.1(2) . .
C11 C12 C13 C14 -2.1(5) . .
C12 C13 C14 C15 2.2(6) . .
C13 C14 C15 C16 -0.2(6) . .
C14 C15 C16 C11 -1.9(6) . .
C12 C11 C16 C15 1.9(5) . .
P1 C11 C16 C15 -177.2(3) . .
C22 C17 C18 C19 0.6(5) . .
P1 C17 C18 C19 -176.2(3) . .
C17 C18 C19 C20 -0.6(6) . .
C18 C19 C20 C21 0.2(6) . .
C19 C20 C21 C22 0.1(5) . .
C18 C17 C22 C21 -0.4(4) . .
P1 C17 C22 C21 176.3(2) . .
C20 C21 C22 C17 0.0(4) . .
C9 C10 C23 C28 -71.7(4) . .
C1 C10 C23 C28 103.6(3) 2_556 .
C9 C10 C23 C24 110.2(3) . .
C1 C10 C23 C24 -74.4(3) 2_556 .
C28 C23 C24 C25 -1.1(4) . .
C10 C23 C24 C25 177.0(3) . .
C23 C24 C25 C26 0.2(5) . .
C24 C25 C26 C27 -0.2(5) . .
C25 C26 C27 C28 1.0(6) . .
C24 C23 C28 C27 1.9(5) . .
C10 C23 C28 C27 -176.2(3) . .
C26 C27 C28 C23 -1.9(6) . .
C5 C4 N1 C1 172.5(3) . .
C3 C4 N1 C1 0.0(3) . .
C5 C4 N1 Ni1 -2.3(4) . .
C3 C4 N1 Ni1 -174.74(18) . .
C10 C1 N1 C4 167.5(3) 2_556 .
C2 C1 N1 C4 -2.0(3) . .
C10 C1 N1 Ni1 -17.6(4) 2_556 .
C2 C1 N1 Ni1 172.92(18) . .
C5 C6 N2 C9 -166.9(3) . .
C7 C6 N2 C9 1.2(3) . .
C5 C6 N2 Ni1 13.3(4) . .
C7 C6 N2 Ni1 -178.61(18) . .
C10 C9 N2 C6 -173.1(3) . .
C8 C9 N2 C6 0.9(3) . .
C10 C9 N2 Ni1 6.7(4) . .
C8 C9 N2 Ni1 -179.27(18) . .
C6 N2 Ni1 N1 -25.3(2) . .
C9 N2 Ni1 N1 155.0(2) . .
C6 N2 Ni1 N1 157.9(2) . 2_556
C9 N2 Ni1 N1 -21.8(2) . 2_556
C4 N1 Ni1 N2 20.0(2) . .
C1 N1 Ni1 N2 -153.8(2) . .
C4 N1 Ni1 N2 -159.2(2) . 2_556
C1 N1 Ni1 N2 27.0(2) . 2_556
C12 C11 P1 O1 -166.8(3) . .
C16 C11 P1 O1 12.2(3) . .
C12 C11 P1 C17 73.0(3) . .
C16 C11 P1 C17 -107.9(3) . .
C12 C11 P1 C5 -41.9(3) . .
C16 C11 P1 C5 137.2(2) . .
C22 C17 P1 O1 -174.0(2) . .
C18 C17 P1 O1 2.6(3) . .
C22 C17 P1 C11 -53.7(3) . .
C18 C17 P1 C11 122.9(3) . .
C22 C17 P1 C5 58.8(3) . .
C18 C17 P1 C5 -124.5(3) . .
C6 C5 P1 O1 -87.5(3) . .
C4 C5 P1 O1 83.1(3) . .
C6 C5 P1 C11 149.9(3) . .
C4 C5 P1 C11 -39.6(3) . .
C6 C5 P1 C17 37.4(3) . .
C4 C5 P1 C17 -152.0(2) . .
